data_4503830
loop_
_publ_author_name
'Clawson, Jacalyn S.'
'Vogt, Frederick G.'
'Brum, Jeffrey'
'Sisko, Joseph'
'Patience, Daniel B.'
'Dai, Wenning'
'Sharpe, Sonja'
'Jones, Alan D.'
'Pham, Tran N.'
'Johnson, Matthew N.'
'Copley, Royston C. P.'

_publ_section_title
;
 Formation and Characterization of Crystals Containing a Pleuromutilin
 Derivative, Succinic Acid and Water
;
_journal_issue 11
_journal_name_full 'Crystal Growth &amp; Design'
_journal_page_first 4120
_journal_paper_doi 10.1021/cg8005713
_journal_volume 8
_journal_year 2008
_chemical_absolute_configuration syn
_chemical_formula_moiety '2(C28 H45 N2 O6) +, (C4 H4 O4) 2-, 6(C H4 O)'
_chemical_formula_sum 'C66 H118 N4 O22'
_chemical_formula_weight 1319.64
_chemical_name_common '0.5:1:6 succinic acid:I:methanol'
_chemical_name_systematic
;
 Iminodicarboxylic acid trans-4-aminocyclohexyl mutilin-14 ester, 
 succinic acid salt, methanol solvate (2:1:6)
;
_space_group_IT_number 4
_symmetry_cell_setting monoclinic
_symmetry_space_group_name_Hall 'P 2yb'
_symmetry_space_group_name_H-M 'P 1 21 1'
_atom_sites_solution_primary direct
_audit_creation_method SHELXL-97
_cell_angle_alpha 90.00
_cell_angle_beta 90.237(4)
_cell_angle_gamma 90.00
_cell_formula_units_Z 2
_cell_length_a 9.3920(6)
_cell_length_b 16.8501(11)
_cell_length_c 23.7478(16)
_cell_measurement_temperature 150(2)
_cell_volume 3758.2(4)
_computing_cell_refinement 'SMART V5.604 [NT] (Bruker, 2000)'
_computing_data_collection 'SMART V5.604 [NT] (Bruker, 2000)'
_computing_data_reduction 'SAINT+ V6.02A [NT] (Bruker, 1999)'
_computing_molecular_graphics 'SHELXTL V5.10 UNIX (Bruker, 1997)'
_computing_publication_material 'SHELXTL V6.10 UNIX (Bruker, 2001)'
_computing_structure_refinement 'SHELXTL V6.10 UNIX (Bruker, 2001)'
_computing_structure_solution 'SHELXTL V6.10 UNIX (Bruker, 2001)'
_diffrn_ambient_temperature 150(2)
_diffrn_measured_fraction_theta_full 0.962
_diffrn_measured_fraction_theta_max 0.962
_diffrn_measurement_device_type 'Bruker AXS SMART 6000'
_diffrn_measurement_method \w
_diffrn_radiation_collimation '0.8 mm double-pinhole'
_diffrn_radiation_monochromator 'graphite - parallel geometry'
_diffrn_radiation_source 'normal focus sealed tube'
_diffrn_radiation_type CuK\a
_diffrn_radiation_wavelength 1.54178
_diffrn_reflns_av_R_equivalents 0.0438
_diffrn_reflns_av_sigmaI/netI 0.0449
_diffrn_reflns_limit_h_max 11
_diffrn_reflns_limit_h_min -11
_diffrn_reflns_limit_k_max 20
_diffrn_reflns_limit_k_min -20
_diffrn_reflns_limit_l_max 29
_diffrn_reflns_limit_l_min -29
_diffrn_reflns_number 26441
_diffrn_reflns_theta_full 72.03
_diffrn_reflns_theta_max 72.03
_diffrn_reflns_theta_min 1.86
_exptl_absorpt_coefficient_mu 0.713
_exptl_absorpt_correction_T_max 0.7398
_exptl_absorpt_correction_T_min 0.6953
_exptl_absorpt_correction_type multi-scan
_exptl_crystal_colour colourless
_exptl_crystal_density_diffrn 1.166
_exptl_crystal_density_method 'not measured'
_exptl_crystal_description block
_exptl_crystal_F_000 1436
_exptl_crystal_size_max 0.55
_exptl_crystal_size_mid 0.45
_exptl_crystal_size_min 0.45
_refine_diff_density_max 0.562
_refine_diff_density_min -0.384
_refine_diff_density_rms 0.090
_refine_ls_extinction_method none
_refine_ls_goodness_of_fit_ref 1.050
_refine_ls_matrix_type full
_refine_ls_number_parameters 854
_refine_ls_number_reflns 7381
_refine_ls_number_restraints 789
_refine_ls_restrained_S_all 1.024
_refine_ls_R_factor_all 0.0833
_refine_ls_R_factor_gt 0.0824
_refine_ls_shift/su_max 0.000
_refine_ls_shift/su_mean 0.000
_refine_ls_structure_factor_coef Fsqd
_refine_ls_weighting_details 'calc w=1/[\s^2^(Fo^2^)+(0.1636P)^2^+2.3707P] where P=(Fo^2^+2Fc^2^)/3'
_refine_ls_weighting_scheme calc
_refine_ls_wR_factor_gt 0.2213
_refine_ls_wR_factor_ref 0.2226
_reflns_number_gt 7214
_reflns_number_total 7381
_reflns_threshold_expression >2sigma(I)
_cod_data_source_file cg8005713_si_002.cif
_cod_data_source_block x4279a2
_cod_original_sg_symbol_H-M 'P 21'
_cod_database_code 4503830

loop_
_symmetry_equiv_pos_as_xyz
'x, y, z'
'-x, y+1/2, -z'

loop_
_atom_site_label
_atom_site_type_symbol
_atom_site_fract_x
_atom_site_fract_y
_atom_site_fract_z
_atom_site_U_iso_or_equiv
_atom_site_adp_type
_atom_site_occupancy
_atom_site_symmetry_multiplicity
_atom_site_calc_flag
_atom_site_refinement_flags
C1 C 0.3529(8) 0.8616(4) 0.3172(3) 0.0395(9) Uani 1 1 d U
H1A H 0.2696 0.8947 0.3070 0.047 Uiso 1 1 calc R
H1B H 0.4150 0.8924 0.3430 0.047 Uiso 1 1 calc R
C2 C 0.4353(8) 0.8374(4) 0.2642(3) 0.0417(10) Uani 1 1 d U
H2A H 0.4014 0.8677 0.2310 0.050 Uiso 1 1 calc R
H2B H 0.5386 0.8471 0.2692 0.050 Uiso 1 1 calc R
C3 C 0.4059(7) 0.7502(4) 0.2570(3) 0.0357(9) Uani 1 1 d U
C4 C 0.2794(6) 0.7275(3) 0.2944(2) 0.0286(7) Uani 1 1 d U
H4A H 0.1914 0.7466 0.2748 0.034 Uiso 1 1 calc R
C5 C 0.2584(6) 0.6376(3) 0.3059(2) 0.0291(7) Uani 1 1 d U
C6 C 0.3930(7) 0.6095(4) 0.3392(3) 0.0343(9) Uani 1 1 d U
H6A H 0.4761 0.6216 0.3144 0.041 Uiso 1 1 calc R
C7 C 0.4148(7) 0.6592(4) 0.3926(3) 0.0351(9) Uani 1 1 d U
H7A H 0.3331 0.6509 0.4181 0.042 Uiso 1 1 calc R
H7B H 0.5018 0.6408 0.4123 0.042 Uiso 1 1 calc R
C8 C 0.4289(7) 0.7467(4) 0.3800(3) 0.0351(9) Uani 1 1 d U
H8A H 0.5177 0.7552 0.3585 0.042 Uiso 1 1 calc R
H8B H 0.4382 0.7757 0.4161 0.042 Uiso 1 1 calc R
C9 C 0.3032(6) 0.7829(3) 0.3462(3) 0.0304(7) Uani 1 1 d U
C10 C 0.1696(6) 0.7978(3) 0.3829(3) 0.0298(8) Uani 1 1 d U
H10A H 0.1504 0.7479 0.4044 0.036 Uiso 1 1 calc R
C11 C 0.0362(7) 0.8149(3) 0.3458(3) 0.0302(8) Uani 1 1 d U
H11A H 0.0692 0.8247 0.3065 0.036 Uiso 1 1 calc R
C12 C -0.0724(6) 0.7447(4) 0.3442(3) 0.0317(8) Uani 1 1 d U
C13 C -0.0113(7) 0.6698(3) 0.3146(3) 0.0310(8) Uani 1 1 d U
H13A H -0.0894 0.6305 0.3119 0.037 Uiso 1 1 calc R
H13B H 0.0134 0.6853 0.2756 0.037 Uiso 1 1 calc R
C14 C 0.1168(6) 0.6275(3) 0.3394(3) 0.0275(7) Uani 1 1 d U
H14A H 0.1315 0.6449 0.3792 0.033 Uiso 1 1 calc R
C15 C 0.2460(8) 0.5932(4) 0.2494(3) 0.0382(11) Uani 1 1 d U
H15A H 0.3333 0.6010 0.2277 0.057 Uiso 1 1 calc R
H15B H 0.1646 0.6140 0.2281 0.057 Uiso 1 1 calc R
H15C H 0.2320 0.5365 0.2565 0.057 Uiso 1 1 calc R
C16 C 0.4022(9) 0.5201(4) 0.3519(3) 0.0443(14) Uani 1 1 d U
H16A H 0.5023 0.5041 0.3544 0.066 Uiso 1 1 calc R
H16B H 0.3551 0.4902 0.3217 0.066 Uiso 1 1 calc R
H16C H 0.3549 0.5089 0.3878 0.066 Uiso 1 1 calc R
C17 C 0.1991(8) 0.8634(4) 0.4260(3) 0.0392(12) Uani 1 1 d U
H17A H 0.1119 0.8749 0.4470 0.059 Uiso 1 1 calc R
H17B H 0.2308 0.9114 0.4064 0.059 Uiso 1 1 calc R
H17C H 0.2736 0.8458 0.4522 0.059 Uiso 1 1 calc R
C18 C -0.2026(7) 0.7716(5) 0.3079(3) 0.0432(13) Uani 1 1 d U
H18A H -0.2674 0.7267 0.3024 0.065 Uiso 1 1 calc R
H18B H -0.1694 0.7906 0.2712 0.065 Uiso 1 1 calc R
H18C H -0.2529 0.8145 0.3273 0.065 Uiso 1 1 calc R
C19 C -0.1261(7) 0.7291(4) 0.4030(3) 0.0387(10) Uani 1 1 d U
H19A H -0.1247 0.7730 0.4282 0.046 Uiso 1 1 calc R
C20 C -0.1755(8) 0.6608(5) 0.4238(3) 0.0463(15) Uani 1 1 d U
H20A H -0.1795 0.6149 0.4006 0.056 Uiso 1 1 calc R
H20B H -0.2067 0.6581 0.4617 0.056 Uiso 1 1 calc R
C21 C 0.0801(8) 0.5028(3) 0.3878(3) 0.0347(9) Uani 1 1 d U
C22 C 0.0508(9) 0.3637(4) 0.4167(3) 0.0395(10) Uani 1 1 d U
C23 C 0.0058(9) 0.2241(4) 0.4227(3) 0.0417(10) Uani 1 1 d U
H23A H 0.0526 0.2304 0.4603 0.050 Uiso 1 1 calc R
C24 C 0.0754(10) 0.1574(4) 0.3903(3) 0.0453(11) Uani 1 1 d U
H24A H 0.1799 0.1652 0.3899 0.054 Uiso 1 1 calc R
H24B H 0.0409 0.1577 0.3508 0.054 Uiso 1 1 calc R
C25 C 0.0400(9) 0.0770(4) 0.4178(3) 0.0435(11) Uani 1 1 d U
H25A H 0.0790 0.0334 0.3945 0.052 Uiso 1 1 calc R
H25B H 0.0853 0.0741 0.4555 0.052 Uiso 1 1 calc R
C26 C -0.1201(9) 0.0666(3) 0.4236(3) 0.0386(10) Uani 1 1 d U
H26A H -0.1632 0.0677 0.3851 0.046 Uiso 1 1 calc R
C27 C -0.1871(9) 0.1326(4) 0.4580(3) 0.0414(11) Uani 1 1 d U
H27A H -0.1486 0.1318 0.4969 0.050 Uiso 1 1 calc R
H27B H -0.2915 0.1249 0.4599 0.050 Uiso 1 1 calc R
C28 C -0.1529(9) 0.2127(4) 0.4298(3) 0.0411(10) Uani 1 1 d U
H28A H -0.1998 0.2150 0.3924 0.049 Uiso 1 1 calc R
H28B H -0.1915 0.2564 0.4530 0.049 Uiso 1 1 calc R
N1 N 0.0534(7) 0.4229(3) 0.3756(2) 0.0389(10) Uani 1 1 d U
H1C H 0.0374 0.4093 0.3404 0.047 Uiso 1 1 calc R
N2 N -0.1534(7) -0.0131(3) 0.4500(2) 0.0373(11) Uani 1 1 d U
H2C H -0.1178 -0.0525 0.4280 0.056 Uiso 1 1 calc R
H2D H -0.2494 -0.0188 0.4530 0.056 Uiso 1 1 calc R
H2E H -0.1130 -0.0157 0.4848 0.056 Uiso 1 1 calc R
O1 O 0.4764(6) 0.7066(3) 0.2269(2) 0.0452(10) Uani 1 1 d U
O2 O -0.0347(6) 0.8859(3) 0.3652(2) 0.0401(10) Uani 1 1 d U
H2 H -0.0383 0.9192 0.3390 0.060 Uiso 1 1 calc R
O3 O 0.0834(5) 0.5411(2) 0.33809(18) 0.0336(7) Uani 1 1 d U
O4 O 0.0928(6) 0.5307(3) 0.4339(2) 0.0419(10) Uani 1 1 d U
O5 O 0.0604(6) 0.3725(3) 0.4664(2) 0.0434(11) Uani 1 1 d U
O6 O 0.0288(7) 0.2948(3) 0.3887(2) 0.0435(9) Uani 1 1 d U
C31 C 0.8479(8) 0.2288(4) 0.1762(3) 0.0373(9) Uani 1 1 d U
H31A H 0.7600 0.2023 0.1893 0.045 Uiso 1 1 calc R
H31B H 0.8983 0.1927 0.1501 0.045 Uiso 1 1 calc R
C32 C 0.9445(8) 0.2511(4) 0.2265(3) 0.0404(10) Uani 1 1 d U
H32A H 0.9142 0.2229 0.2610 0.048 Uiso 1 1 calc R
H32B H 1.0450 0.2374 0.2186 0.048 Uiso 1 1 calc R
C33 C 0.9276(7) 0.3390(4) 0.2334(3) 0.0336(9) Uani 1 1 d U
C34 C 0.8016(6) 0.3669(4) 0.1970(3) 0.0301(7) Uani 1 1 d U
H34A H 0.7131 0.3526 0.2179 0.036 Uiso 1 1 calc R
C35 C 0.7916(7) 0.4571(4) 0.1836(3) 0.0336(7) Uani 1 1 d U
C36 C 0.9249(8) 0.4775(4) 0.1463(3) 0.0405(9) Uani 1 1 d U
H36A H 1.0099 0.4647 0.1702 0.049 Uiso 1 1 calc R
C37 C 0.9363(7) 0.4233(4) 0.0944(3) 0.0401(10) Uani 1 1 d U
H37A H 0.8538 0.4330 0.0693 0.048 Uiso 1 1 calc R
H37B H 1.0239 0.4367 0.0734 0.048 Uiso 1 1 calc R
C38 C 0.9401(7) 0.3357(4) 0.1107(3) 0.0381(9) Uani 1 1 d U
H38A H 1.0290 0.3252 0.1320 0.046 Uiso 1 1 calc R
H38B H 0.9427 0.3034 0.0759 0.046 Uiso 1 1 calc R
C39 C 0.8123(7) 0.3084(4) 0.1467(3) 0.0308(7) Uani 1 1 d U
C40 C 0.6726(7) 0.3004(4) 0.1117(2) 0.0293(7) Uani 1 1 d U
H40A H 0.6591 0.3512 0.0906 0.035 Uiso 1 1 calc R
C41 C 0.5396(6) 0.2891(3) 0.1503(2) 0.0278(7) Uani 1 1 d U
H41A H 0.5743 0.2779 0.1894 0.033 Uiso 1 1 calc R
C42 C 0.4415(7) 0.3631(4) 0.1527(3) 0.0308(7) Uani 1 1 d U
C43 C 0.5173(7) 0.4359(3) 0.1802(3) 0.0321(8) Uani 1 1 d U
H43A H 0.4450 0.4783 0.1840 0.039 Uiso 1 1 calc R
H43B H 0.5451 0.4201 0.2188 0.039 Uiso 1 1 calc R
C44 C 0.6486(7) 0.4733(3) 0.1528(3) 0.0312(8) Uani 1 1 d U
H44A H 0.6554 0.4562 0.1126 0.037 Uiso 1 1 calc R
C45 C 0.7951(9) 0.5042(4) 0.2393(3) 0.0417(12) Uani 1 1 d U
H45A H 0.7196 0.4849 0.2642 0.063 Uiso 1 1 calc R
H45B H 0.7801 0.5607 0.2315 0.063 Uiso 1 1 calc R
H45C H 0.8878 0.4969 0.2577 0.063 Uiso 1 1 calc R
C46 C 0.9432(10) 0.5655(5) 0.1288(4) 0.0554(17) Uani 1 1 d U
H46A H 1.0448 0.5778 0.1254 0.083 Uiso 1 1 calc R
H46B H 0.9005 0.5999 0.1575 0.083 Uiso 1 1 calc R
H46C H 0.8958 0.5746 0.0925 0.083 Uiso 1 1 calc R
C47 C 0.6875(8) 0.2331(4) 0.0676(3) 0.0368(12) Uani 1 1 d U
H47A H 0.6004 0.2301 0.0448 0.055 Uiso 1 1 calc R
H47B H 0.7027 0.1824 0.0869 0.055 Uiso 1 1 calc R
H47C H 0.7688 0.2443 0.0431 0.055 Uiso 1 1 calc R
C48 C 0.3173(8) 0.3431(4) 0.1920(3) 0.0393(12) Uani 1 1 d U
H48A H 0.2580 0.3018 0.1748 0.059 Uiso 1 1 calc R
H48B H 0.2598 0.3909 0.1983 0.059 Uiso 1 1 calc R
H48C H 0.3548 0.3240 0.2282 0.059 Uiso 1 1 calc R
C49 C 0.3857(7) 0.3813(4) 0.0937(3) 0.0375(10) Uani 1 1 d U
H49A H 0.3821 0.3383 0.0679 0.045 Uiso 1 1 calc R
C50 C 0.3416(8) 0.4511(5) 0.0747(3) 0.0441(14) Uani 1 1 d U
H50A H 0.3430 0.4961 0.0989 0.053 Uiso 1 1 calc R
H50B H 0.3087 0.4562 0.0370 0.053 Uiso 1 1 calc R
C51 C 0.6142(8) 0.6005(4) 0.1070(3) 0.0349(9) Uani 1 1 d U
C52 C 0.5841(9) 0.7398(4) 0.0818(3) 0.0402(10) Uani 1 1 d U
C53 C 0.5282(9) 0.8785(4) 0.0788(3) 0.0406(10) Uani 1 1 d U
H53A H 0.5774 0.8773 0.0415 0.049 Uiso 1 1 calc R
C54 C 0.5854(9) 0.9473(4) 0.1141(3) 0.0429(11) Uani 1 1 d U
H54A H 0.5476 0.9436 0.1528 0.051 Uiso 1 1 calc R
H54B H 0.6905 0.9443 0.1161 0.051 Uiso 1 1 calc R
C55 C 0.5410(8) 1.0256(4) 0.0878(3) 0.0396(10) Uani 1 1 d U
H55A H 0.5724 1.0697 0.1125 0.047 Uiso 1 1 calc R
H55B H 0.5888 1.0318 0.0510 0.047 Uiso 1 1 calc R
C56 C 0.3813(8) 1.0304(4) 0.0794(3) 0.0352(10) Uani 1 1 d U
H56A H 0.3361 1.0257 0.1173 0.042 Uiso 1 1 calc R
C57 C 0.3257(9) 0.9619(4) 0.0433(3) 0.0388(10) Uani 1 1 d U
H57A H 0.3655 0.9659 0.0048 0.047 Uiso 1 1 calc R
H57B H 0.2207 0.9650 0.0404 0.047 Uiso 1 1 calc R
C58 C 0.3694(9) 0.8819(4) 0.0699(3) 0.0407(10) Uani 1 1 d U
H58A H 0.3206 0.8754 0.1065 0.049 Uiso 1 1 calc R
H58B H 0.3393 0.8379 0.0449 0.049 Uiso 1 1 calc R
N31 N 0.5937(7) 0.6785(3) 0.1211(2) 0.0383(10) Uani 1 1 d U
H31C H 0.5863 0.6906 0.1570 0.046 Uiso 1 1 calc R
N32 N 0.3381(7) 1.1089(3) 0.0551(3) 0.0378(11) Uani 1 1 d U
H32C H 0.3814 1.1486 0.0746 0.057 Uiso 1 1 calc R
H32D H 0.2419 1.1144 0.0576 0.057 Uiso 1 1 calc R
H32E H 0.3645 1.1112 0.0183 0.057 Uiso 1 1 calc R
O31 O 1.0066(5) 0.3810(3) 0.2630(2) 0.0434(10) Uani 1 1 d U
O32 O 0.4606(5) 0.2212(3) 0.13123(19) 0.0355(9) Uani 1 1 d U
H32 H 0.3799 0.2211 0.1463 0.053 Uiso 1 1 calc R
O33 O 0.6238(5) 0.5607(3) 0.15582(18) 0.0354(7) Uani 1 1 d U
O34 O 0.6216(6) 0.5732(3) 0.0610(2) 0.0415(10) Uani 1 1 d U
O35 O 0.5945(7) 0.7336(3) 0.0316(2) 0.0467(11) Uani 1 1 d U
O36 O 0.5626(7) 0.8065(3) 0.1104(2) 0.0442(9) Uani 1 1 d U
C61 C 0.4523(11) 0.1061(5) 0.3372(4) 0.0569(14) Uani 1 1 d U
C62 C 0.3756(10) 0.1272(5) 0.2818(4) 0.0519(13) Uani 1 1 d U
H62A H 0.3271 0.1789 0.2867 0.062 Uiso 1 1 calc R
H62B H 0.4479 0.1339 0.2520 0.062 Uiso 1 1 calc R
C63 C 0.2690(9) 0.0679(5) 0.2625(4) 0.0493(12) Uani 1 1 d U
H63A H 0.1952 0.0625 0.2919 0.059 Uiso 1 1 calc R
H63B H 0.3170 0.0159 0.2588 0.059 Uiso 1 1 calc R
C64 C 0.1961(9) 0.0872(4) 0.2070(3) 0.0439(11) Uani 1 1 d U
O61 O 0.4205(10) 0.0407(4) 0.3598(3) 0.079(2) Uani 1 1 d DU
O62 O 0.5306(8) 0.1564(4) 0.3594(3) 0.0643(15) Uani 1 1 d DU
O63 O 0.0876(7) 0.0445(4) 0.1941(3) 0.0559(13) Uani 1 1 d DU
O64 O 0.2392(6) 0.1417(3) 0.1764(2) 0.0450(10) Uani 1 1 d U
C71 C 0.4779(12) -0.0065(6) 0.4927(4) 0.068(2) Uani 1 1 d DU
H71A H 0.4545 -0.0550 0.5135 0.102 Uiso 1 1 calc R
H71B H 0.3899 0.0212 0.4822 0.102 Uiso 1 1 calc R
H71C H 0.5365 0.0282 0.5165 0.102 Uiso 1 1 calc R
O71 O 0.5536(7) -0.0263(4) 0.4439(2) 0.0568(13) Uani 1 1 d DU
H71 H 0.5182 -0.0023 0.4162 0.085 Uiso 1 1 calc RD
C72 C 0.6179(17) 0.3414(5) 0.3367(4) 0.080(3) Uani 1 1 d DU
H72A H 0.7073 0.3528 0.3565 0.120 Uiso 1 1 calc R
H72B H 0.5434 0.3293 0.3642 0.120 Uiso 1 1 calc R
H72C H 0.5896 0.3877 0.3143 0.120 Uiso 1 1 calc R
O72 O 0.6370(11) 0.2761(4) 0.3011(3) 0.077(2) Uani 1 1 d DU
H72 H 0.5988 0.2358 0.3154 0.116 Uiso 1 1 calc RD
C73 C 0.4066(19) 0.2768(6) 0.4679(5) 0.093(3) Uani 1 1 d DU
H73A H 0.3614 0.2921 0.5034 0.140 Uiso 1 1 calc R
H73B H 0.3478 0.2951 0.4363 0.140 Uiso 1 1 calc R
H73C H 0.5011 0.3012 0.4656 0.140 Uiso 1 1 calc R
O73 O 0.4199(15) 0.1941(6) 0.4657(4) 0.108(3) Uani 1 1 d DU
H73 H 0.4788 0.1817 0.4406 0.162 Uiso 1 1 calc RD
C74 C -0.2288(9) 0.0143(8) 0.2640(5) 0.076(2) Uani 1 1 d DU
H74A H -0.2967 -0.0093 0.2904 0.114 Uiso 1 1 calc R
H74B H -0.2503 -0.0041 0.2257 0.114 Uiso 1 1 calc R
H74C H -0.2363 0.0722 0.2655 0.114 Uiso 1 1 calc R
O74 O -0.0902(6) -0.0087(4) 0.2788(3) 0.0655(16) Uani 1 1 d DU
H74 H -0.0313 0.0167 0.2593 0.098 Uiso 1 1 calc RD
C75 C -0.0590(11) 0.0513(8) 0.0564(6) 0.087(3) Uani 1 1 d DU
H75A H -0.1398 0.0493 0.0823 0.130 Uiso 1 1 calc R
H75B H -0.0258 -0.0028 0.0487 0.130 Uiso 1 1 calc R
H75C H -0.0887 0.0765 0.0211 0.130 Uiso 1 1 calc R
O75 O 0.0515(7) 0.0952(6) 0.0808(3) 0.078(2) Uani 1 1 d DU
H75 H 0.0793 0.0726 0.1104 0.117 Uiso 1 1 calc RD
C76 C 0.0200(14) -0.1551(8) 0.1635(7) 0.094(3) Uani 1 1 d DU
H76A H -0.0688 -0.1313 0.1769 0.141 Uiso 1 1 calc R
H76B H 0.0170 -0.2126 0.1695 0.141 Uiso 1 1 calc R
H76C H 0.0311 -0.1440 0.1232 0.141 Uiso 1 1 calc R
O76 O 0.1351(10) -0.1228(6) 0.1932(5) 0.093(2) Uani 1 1 d DU
H76 H 0.1236 -0.0736 0.1966 0.140 Uiso 1 1 calc RD

loop_
_atom_site_aniso_label
_atom_site_aniso_U_11
_atom_site_aniso_U_22
_atom_site_aniso_U_33
_atom_site_aniso_U_23
_atom_site_aniso_U_13
_atom_site_aniso_U_12
C1 0.044(2) 0.0212(15) 0.053(2) 0.0023(12) 0.0022(18) -0.0086(16)
C2 0.043(3) 0.0286(16) 0.054(2) 0.0098(18) 0.0062(19) -0.0073(18)
C3 0.037(2) 0.0278(16) 0.042(2) 0.0055(15) 0.0053(16) -0.0016(15)
C4 0.0323(18) 0.0169(12) 0.0365(16) 0.0025(11) 0.0013(11) 0.0004(12)
C5 0.0360(14) 0.0156(12) 0.0357(18) 0.0010(12) 0.0012(12) 0.0027(12)
C6 0.0375(15) 0.0218(16) 0.044(2) 0.0018(14) 0.0020(16) 0.0103(18)
C7 0.035(2) 0.0300(18) 0.041(2) 0.0036(15) -0.0025(17) 0.0019(18)
C8 0.0308(17) 0.0289(17) 0.046(2) -0.0015(16) -0.0032(16) -0.0026(17)
C9 0.0313(15) 0.0190(14) 0.0409(16) -0.0006(11) -0.0002(12) -0.0038(13)
C10 0.0336(14) 0.0153(18) 0.0404(19) -0.0042(14) -0.0011(11) -0.0006(13)
C11 0.0339(14) 0.0142(15) 0.042(2) -0.0021(15) -0.0003(14) 0.0031(12)
C12 0.0296(17) 0.0212(14) 0.0442(19) -0.0025(15) -0.0006(14) 0.0009(11)
C13 0.0340(16) 0.0177(13) 0.041(2) -0.0037(15) -0.0045(17) -0.0011(14)
C14 0.0351(14) 0.0101(12) 0.0372(19) -0.0017(13) -0.0008(13) -0.0022(11)
C15 0.050(3) 0.024(2) 0.041(2) -0.0067(19) 0.0031(16) 0.003(2)
C16 0.050(3) 0.0232(17) 0.060(4) 0.007(2) 0.003(3) 0.015(2)
C17 0.051(3) 0.021(2) 0.046(3) -0.0102(19) -0.0052(19) 0.001(2)
C18 0.032(2) 0.038(3) 0.059(3) -0.003(3) -0.007(2) 0.0069(17)
C19 0.035(3) 0.032(2) 0.0487(19) -0.0030(19) 0.0073(18) -0.002(2)
C20 0.047(3) 0.039(3) 0.053(3) 0.001(3) 0.008(3) -0.009(3)
C21 0.054(3) 0.0126(12) 0.0373(14) 0.0007(11) -0.001(2) -0.0040(19)
C22 0.066(3) 0.0141(12) 0.0389(15) 0.0025(11) -0.001(2) -0.006(2)
C23 0.070(2) 0.0116(12) 0.044(2) 0.0037(15) 0.001(2) 0.0014(17)
C24 0.067(3) 0.0152(15) 0.054(3) 0.0054(18) 0.010(2) 0.0033(17)
C25 0.065(2) 0.0122(13) 0.053(3) 0.0032(19) 0.006(2) 0.0019(18)
C26 0.064(2) 0.0082(15) 0.044(2) 0.0024(16) -0.003(2) 0.0016(17)
C27 0.065(3) 0.0109(16) 0.048(3) 0.0044(17) 0.003(2) 0.0047(17)
C28 0.069(2) 0.0096(15) 0.045(2) 0.0044(18) 0.004(2) 0.0073(17)
N1 0.064(3) 0.0130(12) 0.0396(17) 0.0020(11) 0.000(2) -0.0058(19)
N2 0.060(3) 0.0108(15) 0.041(3) 0.0034(17) 0.001(2) 0.0039(18)
O1 0.046(2) 0.040(2) 0.049(2) 0.0037(18) 0.0145(17) 0.003(2)
O2 0.052(2) 0.0194(15) 0.048(2) -0.0062(17) -0.004(2) 0.0127(16)
O3 0.053(2) 0.0109(11) 0.0370(13) -0.0009(11) 0.0009(16) -0.0056(12)
O4 0.069(3) 0.0192(18) 0.0377(13) -0.0008(13) -0.004(2) -0.004(2)
O5 0.072(3) 0.0197(19) 0.0386(14) 0.0016(13) 0.002(2) -0.006(2)
O6 0.077(3) 0.0128(11) 0.0408(18) 0.0023(12) -0.0003(19) -0.0030(16)
C31 0.043(2) 0.0229(14) 0.046(2) 0.0018(13) -0.0021(17) 0.0044(16)
C32 0.041(2) 0.0305(16) 0.049(2) 0.0051(18) -0.0059(18) 0.0068(18)
C33 0.030(2) 0.0295(16) 0.041(2) 0.0033(15) -0.0029(15) -0.0008(16)
C34 0.0322(18) 0.0209(12) 0.0372(17) 0.0025(11) -0.0032(12) -0.0026(12)
C35 0.0399(14) 0.0203(12) 0.0405(18) 0.0020(13) -0.0053(13) -0.0050(14)
C36 0.0411(16) 0.0290(18) 0.051(2) 0.0078(15) -0.0045(17) -0.012(2)
C37 0.035(2) 0.038(2) 0.048(2) 0.0082(16) 0.0026(18) -0.0071(19)
C38 0.0318(16) 0.0349(18) 0.048(2) 0.0020(17) 0.0048(17) -0.0010(19)
C39 0.0306(14) 0.0223(14) 0.0394(16) 0.0012(11) 0.0001(11) 0.0004(14)
C40 0.0323(13) 0.0202(18) 0.0352(19) -0.0023(14) 0.0013(11) -0.0014(13)
C41 0.0315(14) 0.0159(15) 0.036(2) -0.0014(14) 0.0003(13) -0.0031(12)
C42 0.0326(17) 0.0199(14) 0.0399(18) 0.0006(14) 0.0018(14) 0.0006(11)
C43 0.0379(15) 0.0163(14) 0.042(2) -0.0005(15) 0.0005(16) 0.0033(14)
C44 0.0401(14) 0.0153(12) 0.038(2) 0.0003(13) -0.0036(14) -0.0011(12)
C45 0.055(3) 0.025(2) 0.046(2) -0.004(2) -0.0119(18) -0.005(3)
C46 0.060(4) 0.032(2) 0.074(4) 0.014(2) -0.002(3) -0.018(3)
C47 0.045(3) 0.025(3) 0.040(3) -0.0073(18) 0.0057(18) -0.004(2)
C48 0.039(2) 0.026(3) 0.053(3) 0.001(2) 0.011(2) 0.0006(15)
C49 0.037(2) 0.031(2) 0.0441(18) 0.0027(19) -0.0044(17) 0.002(2)
C50 0.042(3) 0.039(3) 0.051(3) 0.008(2) -0.005(3) 0.009(3)
C51 0.050(2) 0.0161(12) 0.0388(14) 0.0023(11) 0.000(2) -0.001(2)
C52 0.063(3) 0.0176(12) 0.0401(15) 0.0039(11) 0.002(2) 0.002(2)
C53 0.064(2) 0.0166(12) 0.041(2) 0.0038(15) -0.001(2) 0.0025(17)
C54 0.057(2) 0.0182(14) 0.054(3) 0.0014(18) -0.005(2) 0.0024(18)
C55 0.052(2) 0.0171(13) 0.050(3) 0.0007(19) -0.004(2) 0.0005(18)
C56 0.051(2) 0.0152(15) 0.040(2) -0.0018(16) 0.000(2) -0.0010(18)
C57 0.057(2) 0.0156(16) 0.044(3) -0.0017(17) -0.005(2) -0.0016(17)
C58 0.063(2) 0.0151(15) 0.044(2) 0.0012(18) -0.001(2) -0.0038(18)
N31 0.058(3) 0.0178(12) 0.0391(17) 0.0028(11) 0.003(2) 0.0047(19)
N32 0.054(3) 0.0159(16) 0.044(3) -0.0050(18) -0.001(2) 0.0052(19)
O31 0.046(2) 0.044(2) 0.040(2) -0.0020(19) -0.0121(16) -0.002(2)
O32 0.040(2) 0.0205(15) 0.046(2) -0.0051(17) 0.0022(17) -0.0088(15)
O33 0.053(2) 0.0155(12) 0.0372(13) 0.0003(12) -0.0018(17) 0.0002(12)
O34 0.070(3) 0.0168(17) 0.0378(13) 0.0029(13) -0.001(2) -0.001(2)
O35 0.075(3) 0.026(2) 0.0386(14) 0.0036(14) -0.002(2) 0.005(2)
O36 0.074(2) 0.0177(11) 0.0413(18) 0.0046(12) 0.0018(19) 0.0048(17)
C61 0.073(3) 0.038(2) 0.059(3) 0.004(2) -0.011(2) -0.006(2)
C62 0.061(3) 0.038(3) 0.057(3) 0.008(2) -0.005(2) -0.011(2)
C63 0.058(3) 0.034(3) 0.055(2) 0.005(2) -0.001(2) -0.008(2)
C64 0.052(3) 0.027(2) 0.052(2) -0.0021(18) 0.0024(18) -0.0028(19)
O61 0.113(5) 0.042(3) 0.081(4) 0.019(3) -0.036(4) -0.013(3)
O62 0.088(4) 0.051(3) 0.054(3) -0.001(2) -0.010(2) -0.016(3)
O63 0.063(3) 0.043(3) 0.062(3) 0.001(2) -0.004(2) -0.015(2)
O64 0.045(2) 0.039(2) 0.051(2) 0.0030(18) 0.004(2) -0.0029(18)
C71 0.085(6) 0.051(4) 0.068(4) -0.007(4) -0.009(4) -0.013(4)
O71 0.067(3) 0.044(3) 0.059(3) 0.011(2) -0.015(2) -0.006(3)
C72 0.126(8) 0.046(4) 0.067(5) 0.017(3) 0.023(5) 0.009(5)
O72 0.110(6) 0.055(3) 0.067(4) 0.008(3) 0.018(4) -0.011(4)
C73 0.117(8) 0.095(5) 0.068(5) 0.005(5) 0.016(6) 0.025(7)
O73 0.145(8) 0.096(5) 0.083(5) -0.004(5) 0.028(5) 0.027(6)
C74 0.056(4) 0.088(6) 0.083(6) 0.020(5) -0.011(4) -0.005(4)
O74 0.054(3) 0.063(4) 0.080(4) 0.025(3) 0.008(3) 0.001(3)
C75 0.061(5) 0.100(7) 0.098(7) -0.017(6) -0.013(5) 0.001(5)
O75 0.055(3) 0.105(6) 0.074(4) -0.024(4) -0.008(3) 0.009(4)
C76 0.092(7) 0.066(6) 0.123(8) -0.003(6) -0.006(6) -0.007(5)
O76 0.088(5) 0.063(4) 0.128(7) -0.001(5) -0.010(5) 0.000(4)

loop_
_atom_type_symbol
_atom_type_description
_atom_type_scat_dispersion_real
_atom_type_scat_dispersion_imag
_atom_type_scat_source
C C 0.0181 0.0000 'International Tables Vol C Tables 4.2.6.8 and 6.1.1.4'
H H 0.0000 0.0000 'International Tables Vol C Tables 4.2.6.8 and 6.1.1.4'
N N 0.0311 0.0000 'International Tables Vol C Tables 4.2.6.8 and 6.1.1.4'
O O 0.0492 0.0000 'International Tables Vol C Tables 4.2.6.8 and 6.1.1.4'

loop_
_geom_angle_atom_site_label_1
_geom_angle_atom_site_label_2
_geom_angle_atom_site_label_3
_geom_angle
_geom_angle_publ_flag
C2 C1 C9 106.7(5) yes
C2 C1 H1A 110.4 ?
C9 C1 H1A 110.4 ?
C2 C1 H1B 110.4 ?
C9 C1 H1B 110.4 ?
H1A C1 H1B 108.6 ?
C3 C2 C1 105.0(5) yes
C3 C2 H2A 110.7 ?
C1 C2 H2A 110.7 ?
C3 C2 H2B 110.7 ?
C1 C2 H2B 110.7 ?
H2A C2 H2B 108.8 ?
O1 C3 C2 123.6(6) yes
O1 C3 C4 127.7(6) yes
C2 C3 C4 108.7(5) yes
C3 C4 C5 116.4(5) yes
C3 C4 C9 101.5(5) yes
C5 C4 C9 117.5(5) yes
C3 C4 H4A 106.9 ?
C5 C4 H4A 106.9 ?
C9 C4 H4A 106.9 ?
C15 C5 C4 109.2(5) yes
C15 C5 C14 109.2(5) yes
C4 C5 C14 107.8(4) yes
C15 C5 C6 110.6(5) yes
C4 C5 C6 106.4(5) yes
C14 C5 C6 113.5(5) yes
C7 C6 C16 111.4(6) yes
C7 C6 C5 111.0(5) yes
C16 C6 C5 116.2(6) yes
C7 C6 H6A 105.8 ?
C16 C6 H6A 105.8 ?
C5 C6 H6A 105.8 ?
C8 C7 C6 112.4(5) yes
C8 C7 H7A 109.1 ?
C6 C7 H7A 109.1 ?
C8 C7 H7B 109.1 ?
C6 C7 H7B 109.1 ?
H7A C7 H7B 107.9 ?
C7 C8 C9 114.8(5) yes
C7 C8 H8A 108.6 ?
C9 C8 H8A 108.6 ?
C7 C8 H8B 108.6 ?
C9 C8 H8B 108.6 ?
H8A C8 H8B 107.5 ?
C8 C9 C10 112.9(5) yes
C8 C9 C4 106.2(5) yes
C10 C9 C4 115.3(5) yes
C8 C9 C1 109.4(5) yes
C10 C9 C1 110.6(5) yes
C4 C9 C1 101.6(5) yes
C17 C10 C9 110.4(5) yes
C17 C10 C11 112.8(5) yes
C9 C10 C11 111.3(5) yes
C17 C10 H10A 107.3 ?
C9 C10 H10A 107.3 ?
C11 C10 H10A 107.3 ?
O2 C11 C10 110.1(5) yes
O2 C11 C12 109.5(5) yes
C10 C11 C12 113.5(5) yes
O2 C11 H11A 107.9 ?
C10 C11 H11A 107.9 ?
C12 C11 H11A 107.9 ?
C19 C12 C13 113.7(5) yes
C19 C12 C18 107.3(5) yes
C13 C12 C18 106.0(5) yes
C19 C12 C11 109.2(5) yes
C13 C12 C11 112.6(5) yes
C18 C12 C11 107.7(5) yes
C14 C13 C12 120.0(5) yes
C14 C13 H13A 107.3 ?
C12 C13 H13A 107.3 ?
C14 C13 H13B 107.3 ?
C12 C13 H13B 107.3 ?
H13A C13 H13B 106.9 ?
O3 C14 C13 106.6(5) yes
O3 C14 C5 106.0(4) yes
C13 C14 C5 115.3(5) yes
O3 C14 H14A 109.6 ?
C13 C14 H14A 109.6 ?
C5 C14 H14A 109.6 ?
C5 C15 H15A 109.5 ?
C5 C15 H15B 109.5 ?
H15A C15 H15B 109.5 ?
C5 C15 H15C 109.5 ?
H15A C15 H15C 109.5 ?
H15B C15 H15C 109.5 ?
C6 C16 H16A 109.5 ?
C6 C16 H16B 109.5 ?
H16A C16 H16B 109.5 ?
C6 C16 H16C 109.5 ?
H16A C16 H16C 109.5 ?
H16B C16 H16C 109.5 ?
C10 C17 H17A 109.5 ?
C10 C17 H17B 109.5 ?
H17A C17 H17B 109.5 ?
C10 C17 H17C 109.5 ?
H17A C17 H17C 109.5 ?
H17B C17 H17C 109.5 ?
C12 C18 H18A 109.5 ?
C12 C18 H18B 109.5 ?
H18A C18 H18B 109.5 ?
C12 C18 H18C 109.5 ?
H18A C18 H18C 109.5 ?
H18B C18 H18C 109.5 ?
C20 C19 C12 127.5(7) yes
C20 C19 H19A 116.2 ?
C12 C19 H19A 116.2 ?
C19 C20 H20A 120.0 ?
C19 C20 H20B 120.0 ?
H20A C20 H20B 120.0 ?
O4 C21 O3 127.7(5) yes
O4 C21 N1 125.7(6) yes
O3 C21 N1 106.6(5) yes
O5 C22 O6 127.1(6) yes
O5 C22 N1 127.0(6) yes
O6 C22 N1 105.9(5) yes
O6 C23 C28 108.3(6) yes
O6 C23 C24 105.1(6) yes
C28 C23 C24 113.0(6) yes
O6 C23 H23A 110.1 ?
C28 C23 H23A 110.1 ?
C24 C23 H23A 110.1 ?
C23 C24 C25 110.1(6) yes
C23 C24 H24A 109.6 ?
C25 C24 H24A 109.6 ?
C23 C24 H24B 109.6 ?
C25 C24 H24B 109.6 ?
H24A C24 H24B 108.2 ?
C26 C25 C24 110.8(6) yes
C26 C25 H25A 109.5 ?
C24 C25 H25A 109.5 ?
C26 C25 H25B 109.5 ?
C24 C25 H25B 109.5 ?
H25A C25 H25B 108.1 ?
N2 C26 C27 109.9(6) yes
N2 C26 C25 110.2(5) yes
C27 C26 C25 112.1(6) yes
N2 C26 H26A 108.2 ?
C27 C26 H26A 108.2 ?
C25 C26 H26A 108.2 ?
C26 C27 C28 108.6(6) yes
C26 C27 H27A 110.0 ?
C28 C27 H27A 110.0 ?
C26 C27 H27B 110.0 ?
C28 C27 H27B 110.0 ?
H27A C27 H27B 108.3 ?
C23 C28 C27 111.5(6) yes
C23 C28 H28A 109.3 ?
C27 C28 H28A 109.3 ?
C23 C28 H28B 109.3 ?
C27 C28 H28B 109.3 ?
H28A C28 H28B 108.0 ?
C22 N1 C21 123.2(6) yes
C22 N1 H1C 118.4 ?
C21 N1 H1C 118.4 ?
C26 N2 H2C 109.5 ?
C26 N2 H2D 109.5 ?
H2C N2 H2D 109.5 ?
C26 N2 H2E 109.5 ?
H2C N2 H2E 109.5 ?
H2D N2 H2E 109.5 ?
C11 O2 H2 109.5 ?
C21 O3 C14 117.2(5) yes
C22 O6 C23 116.9(5) yes
C32 C31 C39 105.3(5) yes
C32 C31 H31A 110.7 ?
C39 C31 H31A 110.7 ?
C32 C31 H31B 110.7 ?
C39 C31 H31B 110.7 ?
H31A C31 H31B 108.8 ?
C33 C32 C31 105.2(5) yes
C33 C32 H32A 110.7 ?
C31 C32 H32A 110.7 ?
C33 C32 H32B 110.7 ?
C31 C32 H32B 110.7 ?
H32A C32 H32B 108.8 ?
O31 C33 C32 124.1(6) yes
O31 C33 C34 127.0(6) yes
C32 C33 C34 108.9(5) yes
C33 C34 C39 100.7(5) yes
C33 C34 C35 117.4(5) yes
C39 C34 C35 117.9(5) yes
C33 C34 H34A 106.7 ?
C39 C34 H34A 106.7 ?
C35 C34 H34A 106.7 ?
C45 C35 C44 109.2(5) yes
C45 C35 C34 109.0(5) yes
C44 C35 C34 108.7(5) yes
C45 C35 C36 110.9(5) yes
C44 C35 C36 112.7(5) yes
C34 C35 C36 106.3(5) yes
C37 C36 C46 110.2(6) yes
C37 C36 C35 112.3(5) yes
C46 C36 C35 116.6(7) yes
C37 C36 H36A 105.6 ?
C46 C36 H36A 105.6 ?
C35 C36 H36A 105.6 ?
C38 C37 C36 111.9(6) yes
C38 C37 H37A 109.2 ?
C36 C37 H37A 109.2 ?
C38 C37 H37B 109.2 ?
C36 C37 H37B 109.2 ?
H37A C37 H37B 107.9 ?
C37 C38 C39 114.2(5) yes
C37 C38 H38A 108.7 ?
C39 C38 H38A 108.7 ?
C37 C38 H38B 108.7 ?
C39 C38 H38B 108.7 ?
H38A C38 H38B 107.6 ?
C38 C39 C31 109.9(5) yes
C38 C39 C34 106.8(5) yes
C31 C39 C34 102.6(5) yes
C38 C39 C40 112.6(5) yes
C31 C39 C40 110.2(5) yes
C34 C39 C40 114.1(5) yes
C47 C40 C39 110.3(5) yes
C47 C40 C41 112.4(5) yes
C39 C40 C41 111.8(5) yes
C47 C40 H40A 107.4 ?
C39 C40 H40A 107.4 ?
C41 C40 H40A 107.4 ?
O32 C41 C42 110.2(5) yes
O32 C41 C40 109.0(5) yes
C42 C41 C40 113.6(5) yes
O32 C41 H41A 108.0 ?
C42 C41 H41A 108.0 ?
C40 C41 H41A 108.0 ?
C49 C42 C48 110.1(5) yes
C49 C42 C41 109.3(5) yes
C48 C42 C41 107.5(5) yes
C49 C42 C43 112.3(5) yes
C48 C42 C43 105.3(5) yes
C41 C42 C43 112.2(5) yes
C44 C43 C42 120.9(5) yes
C44 C43 H43A 107.1 ?
C42 C43 H43A 107.1 ?
C44 C43 H43B 107.1 ?
C42 C43 H43B 107.1 ?
H43A C43 H43B 106.8 ?
O33 C44 C43 105.1(5) yes
O33 C44 C35 106.7(5) yes
C43 C44 C35 115.1(5) yes
O33 C44 H44A 109.9 ?
C43 C44 H44A 109.9 ?
C35 C44 H44A 109.9 ?
C35 C45 H45A 109.5 ?
C35 C45 H45B 109.5 ?
H45A C45 H45B 109.5 ?
C35 C45 H45C 109.5 ?
H45A C45 H45C 109.5 ?
H45B C45 H45C 109.5 ?
C36 C46 H46A 109.5 ?
C36 C46 H46B 109.5 ?
H46A C46 H46B 109.5 ?
C36 C46 H46C 109.5 ?
H46A C46 H46C 109.5 ?
H46B C46 H46C 109.5 ?
C40 C47 H47A 109.5 ?
C40 C47 H47B 109.5 ?
H47A C47 H47B 109.5 ?
C40 C47 H47C 109.5 ?
H47A C47 H47C 109.5 ?
H47B C47 H47C 109.5 ?
C42 C48 H48A 109.5 ?
C42 C48 H48B 109.5 ?
H48A C48 H48B 109.5 ?
C42 C48 H48C 109.5 ?
H48A C48 H48C 109.5 ?
H48B C48 H48C 109.5 ?
C50 C49 C42 126.6(7) yes
C50 C49 H49A 116.7 ?
C42 C49 H49A 116.7 ?
C49 C50 H50A 120.0 ?
C49 C50 H50B 120.0 ?
H50A C50 H50B 120.0 ?
O34 C51 O33 126.6(6) yes
O34 C51 N31 127.2(6) yes
O33 C51 N31 106.2(5) yes
O35 C52 O36 126.5(6) yes
O35 C52 N31 126.4(6) yes
O36 C52 N31 107.1(5) yes
O36 C53 C58 108.7(6) yes
O36 C53 C54 105.7(5) yes
C58 C53 C54 113.1(6) yes
O36 C53 H53A 109.7 ?
C58 C53 H53A 109.7 ?
C54 C53 H53A 109.7 ?
C55 C54 C53 109.9(6) yes
C55 C54 H54A 109.7 ?
C53 C54 H54A 109.7 ?
C55 C54 H54B 109.7 ?
C53 C54 H54B 109.7 ?
H54A C54 H54B 108.2 ?
C56 C55 C54 111.8(6) yes
C56 C55 H55A 109.3 ?
C54 C55 H55A 109.3 ?
C56 C55 H55B 109.3 ?
C54 C55 H55B 109.3 ?
H55A C55 H55B 107.9 ?
N32 C56 C55 111.4(5) yes
N32 C56 C57 111.0(5) yes
C55 C56 C57 111.7(6) yes
N32 C56 H56A 107.5 ?
C55 C56 H56A 107.5 ?
C57 C56 H56A 107.5 ?
C56 C57 C58 109.9(6) yes
C56 C57 H57A 109.7 ?
C58 C57 H57A 109.7 ?
C56 C57 H57B 109.7 ?
C58 C57 H57B 109.7 ?
H57A C57 H57B 108.2 ?
C53 C58 C57 110.6(6) yes
C53 C58 H58A 109.5 ?
C57 C58 H58A 109.5 ?
C53 C58 H58B 109.5 ?
C57 C58 H58B 109.5 ?
H58A C58 H58B 108.1 ?
C51 N31 C52 123.9(6) yes
C51 N31 H31C 118.1 ?
C52 N31 H31C 118.1 ?
C56 N32 H32C 109.5 ?
C56 N32 H32D 109.5 ?
H32C N32 H32D 109.5 ?
C56 N32 H32E 109.5 ?
H32C N32 H32E 109.5 ?
H32D N32 H32E 109.5 ?
C41 O32 H32 109.5 ?
C51 O33 C44 117.5(5) yes
C52 O36 C53 118.2(5) yes
O62 C61 O61 123.9(8) yes
O62 C61 C62 118.7(7) yes
O61 C61 C62 117.0(8) yes
C63 C62 C61 114.9(7) yes
C63 C62 H62A 108.5 ?
C61 C62 H62A 108.5 ?
C63 C62 H62B 108.5 ?
C61 C62 H62B 108.5 ?
H62A C62 H62B 107.5 ?
C62 C63 C64 115.2(7) yes
C62 C63 H63A 108.5 ?
C64 C63 H63A 108.5 ?
C62 C63 H63B 108.5 ?
C64 C63 H63B 108.5 ?
H63A C63 H63B 107.5 ?
O64 C64 O63 122.5(7) yes
O64 C64 C63 121.3(7) yes
O63 C64 C63 116.2(7) yes
O71 C71 H71A 109.5 ?
O71 C71 H71B 109.5 ?
H71A C71 H71B 109.5 ?
O71 C71 H71C 109.5 ?
H71A C71 H71C 109.5 ?
H71B C71 H71C 109.5 ?
C71 O71 H71 109.5 ?
O72 C72 H72A 109.5 ?
O72 C72 H72B 109.5 ?
H72A C72 H72B 109.5 ?
O72 C72 H72C 109.5 ?
H72A C72 H72C 109.5 ?
H72B C72 H72C 109.5 ?
C72 O72 H72 109.5 ?
O73 C73 H73A 109.5 ?
O73 C73 H73B 109.5 ?
H73A C73 H73B 109.5 ?
O73 C73 H73C 109.5 ?
H73A C73 H73C 109.5 ?
H73B C73 H73C 109.5 ?
C73 O73 H73 109.5 ?
O74 C74 H74A 109.5 ?
O74 C74 H74B 109.5 ?
H74A C74 H74B 109.5 ?
O74 C74 H74C 109.5 ?
H74A C74 H74C 109.5 ?
H74B C74 H74C 109.5 ?
C74 O74 H74 109.5 ?
O75 C75 H75A 109.5 ?
O75 C75 H75B 109.5 ?
H75A C75 H75B 109.5 ?
O75 C75 H75C 109.5 ?
H75A C75 H75C 109.5 ?
H75B C75 H75C 109.5 ?
C75 O75 H75 109.5 ?
O76 C76 H76A 109.5 ?
O76 C76 H76B 109.5 ?
H76A C76 H76B 109.5 ?
O76 C76 H76C 109.5 ?
H76A C76 H76C 109.5 ?
H76B C76 H76C 109.5 ?
C76 O76 H76 109.5 ?

loop_
_geom_bond_atom_site_label_1
_geom_bond_atom_site_label_2
_geom_bond_distance
_geom_bond_publ_flag
C1 C2 1.536(10) yes
C1 C9 1.568(8) yes
C1 H1A 0.9900 ?
C1 H1B 0.9900 ?
C2 C3 1.505(9) yes
C2 H2A 0.9900 ?
C2 H2B 0.9900 ?
C3 O1 1.222(9) yes
C3 C4 1.535(8) yes
C4 C5 1.553(7) yes
C4 C9 1.560(8) yes
C4 H4A 1.0000 ?
C5 C15 1.541(8) yes
C5 C14 1.561(8) yes
C5 C6 1.561(8) yes
C6 C7 1.533(9) yes
C6 C16 1.539(8) yes
C6 H6A 1.0000 ?
C7 C8 1.510(9) yes
C7 H7A 0.9900 ?
C7 H7B 0.9900 ?
C8 C9 1.549(9) yes
C8 H8A 0.9900 ?
C8 H8B 0.9900 ?
C9 C10 1.551(9) yes
C10 C17 1.530(8) yes
C10 C11 1.556(8) yes
C10 H10A 1.0000 ?
C11 O2 1.445(7) yes
C11 C12 1.562(8) yes
C11 H11A 1.0000 ?
C12 C19 1.510(9) yes
C12 C13 1.555(8) yes
C12 C18 1.561(9) yes
C13 C14 1.516(8) yes
C13 H13A 0.9900 ?
C13 H13B 0.9900 ?
C14 O3 1.489(6) yes
C14 H14A 1.0000 ?
C15 H15A 0.9800 ?
C15 H15B 0.9800 ?
C15 H15C 0.9800 ?
C16 H16A 0.9800 ?
C16 H16B 0.9800 ?
C16 H16C 0.9800 ?
C17 H17A 0.9800 ?
C17 H17B 0.9800 ?
C17 H17C 0.9800 ?
C18 H18A 0.9800 ?
C18 H18B 0.9800 ?
C18 H18C 0.9800 ?
C19 C20 1.337(11) yes
C19 H19A 0.9500 ?
C20 H20A 0.9500 ?
C20 H20B 0.9500 ?
C21 O4 1.198(8) yes
C21 O3 1.345(8) yes
C21 N1 1.399(7) yes
C22 O5 1.193(8) yes
C22 O6 1.354(8) yes
C22 N1 1.395(8) yes
C23 O6 1.455(7) yes
C23 C28 1.512(12) yes
C23 C24 1.513(9) yes
C23 H23A 1.0000 ?
C24 C25 1.540(8) yes
C24 H24A 0.9900 ?
C24 H24B 0.9900 ?
C25 C26 1.521(12) yes
C25 H25A 0.9900 ?
C25 H25B 0.9900 ?
C26 N2 1.514(7) yes
C26 C27 1.518(9) yes
C26 H26A 1.0000 ?
C27 C28 1.542(8) yes
C27 H27A 0.9900 ?
C27 H27B 0.9900 ?
C28 H28A 0.9900 ?
C28 H28B 0.9900 ?
N1 H1C 0.8800 ?
N2 H2C 0.9100 ?
N2 H2D 0.9100 ?
N2 H2E 0.9100 ?
O2 H2 0.8400 ?
C31 C32 1.544(10) yes
C31 C39 1.549(8) yes
C31 H31A 0.9900 ?
C31 H31B 0.9900 ?
C32 C33 1.498(9) yes
C32 H32A 0.9900 ?
C32 H32B 0.9900 ?
C33 O31 1.242(8) yes
C33 C34 1.536(8) yes
C34 C39 1.550(8) yes
C34 C35 1.556(8) yes
C34 H34A 1.0000 ?
C35 C45 1.544(9) yes
C35 C44 1.550(9) yes
C35 C36 1.574(9) yes
C36 C37 1.537(10) yes
C36 C46 1.551(9) yes
C36 H36A 1.0000 ?
C37 C38 1.526(9) yes
C37 H37A 0.9900 ?
C37 H37B 0.9900 ?
C38 C39 1.547(9) yes
C38 H38A 0.9900 ?
C38 H38B 0.9900 ?
C39 C40 1.556(8) yes
C40 C47 1.552(8) yes
C40 C41 1.564(8) yes
C40 H40A 1.0000 ?
C41 O32 1.436(7) yes
C41 C42 1.551(8) yes
C41 H41A 1.0000 ?
C42 C49 1.527(9) yes
C42 C48 1.534(9) yes
C42 C43 1.560(8) yes
C43 C44 1.532(9) yes
C43 H43A 0.9900 ?
C43 H43B 0.9900 ?
C44 O33 1.491(7) yes
C44 H44A 1.0000 ?
C45 H45A 0.9800 ?
C45 H45B 0.9800 ?
C45 H45C 0.9800 ?
C46 H46A 0.9800 ?
C46 H46B 0.9800 ?
C46 H46C 0.9800 ?
C47 H47A 0.9800 ?
C47 H47B 0.9800 ?
C47 H47C 0.9800 ?
C48 H48A 0.9800 ?
C48 H48B 0.9800 ?
C48 H48C 0.9800 ?
C49 C50 1.325(10) yes
C49 H49A 0.9500 ?
C50 H50A 0.9500 ?
C50 H50B 0.9500 ?
C51 O34 1.189(8) yes
C51 O33 1.342(8) yes
C51 N31 1.370(8) yes
C52 O35 1.202(9) yes
C52 O36 1.329(8) yes
C52 N31 1.394(8) yes
C53 O36 1.462(7) yes
C53 C58 1.507(11) yes
C53 C54 1.526(10) yes
C53 H53A 1.0000 ?
C54 C55 1.517(8) yes
C54 H54A 0.9900 ?
C54 H54B 0.9900 ?
C55 C56 1.515(11) yes
C55 H55A 0.9900 ?
C55 H55B 0.9900 ?
C56 N32 1.498(8) yes
C56 C57 1.529(8) yes
C56 H56A 1.0000 ?
C57 C58 1.544(8) yes
C57 H57A 0.9900 ?
C57 H57B 0.9900 ?
C58 H58A 0.9900 ?
C58 H58B 0.9900 ?
N31 H31C 0.8800 ?
N32 H32C 0.9100 ?
N32 H32D 0.9100 ?
N32 H32E 0.9100 ?
O32 H32 0.8400 ?
C61 O62 1.239(11) yes
C61 O61 1.262(11) yes
C61 C62 1.539(12) yes
C62 C63 1.486(11) yes
C62 H62A 0.9900 ?
C62 H62B 0.9900 ?
C63 C64 1.519(11) yes
C63 H63A 0.9900 ?
C63 H63B 0.9900 ?
C64 O64 1.241(9) yes
C64 O63 1.283(10) yes
C71 O71 1.401(7) yes
C71 H71A 0.9800 ?
C71 H71B 0.9800 ?
C71 H71C 0.9800 ?
O71 H71 0.8400 ?
C72 O72 1.400(7) yes
C72 H72A 0.9800 ?
C72 H72B 0.9800 ?
C72 H72C 0.9800 ?
O72 H72 0.8400 ?
C73 O73 1.401(7) yes
C73 H73A 0.9800 ?
C73 H73B 0.9800 ?
C73 H73C 0.9800 ?
O73 H73 0.8400 ?
C74 O74 1.402(7) yes
C74 H74A 0.9800 ?
C74 H74B 0.9800 ?
C74 H74C 0.9800 ?
O74 H74 0.8400 ?
C75 O75 1.399(7) yes
C75 H75A 0.9800 ?
C75 H75B 0.9800 ?
C75 H75C 0.9800 ?
O75 H75 0.8400 ?
C76 O76 1.400(7) yes
C76 H76A 0.9800 ?
C76 H76B 0.9800 ?
C76 H76C 0.9800 ?
O76 H76 0.8400 ?

loop_
_geom_hbond_atom_site_label_D
_geom_hbond_atom_site_label_H
_geom_hbond_atom_site_label_A
_geom_hbond_distance_DH
_geom_hbond_distance_HA
_geom_hbond_distance_DA
_geom_hbond_angle_DHA
_geom_hbond_site_symmetry_A
N1 H1C O31 0.88 1.92 2.800(8) 178.6 1_455
N2 H2C O2 0.91 1.98 2.866(7) 164.2 1_545
N2 H2D O71 0.91 1.87 2.765(9) 168.7 1_455
N2 H2E O4 0.91 2.09 2.908(7) 149.0 2_546
N2 H2E O5 0.91 2.27 2.900(7) 126.5 2_546
O2 H2 O74 0.84 1.94 2.762(8) 167.7 1_565
N31 H31C O1 0.88 1.98 2.789(8) 152.8 .
N32 H32C O32 0.91 1.96 2.857(7) 167.4 1_565
N32 H32D O75 0.91 1.90 2.772(10) 159.4 1_565
N32 H32E O34 0.91 1.99 2.848(8) 155.7 2_655
N32 H32E O35 0.91 2.41 3.011(8) 123.6 2_655
O32 H32 O64 0.84 2.01 2.700(7) 138.4 .
O71 H71 O61 0.84 1.78 2.609(9) 171.7 .
O72 H72 O62 0.84 1.82 2.645(10) 168.6 .
O73 H73 O62 0.84 2.04 2.806(12) 152.0 .
O74 H74 O63 0.84 1.97 2.768(9) 158.5 .
O75 H75 O63 0.84 2.05 2.843(10) 158.2 .
O75 H75 O64 0.84 2.46 2.973(9) 120.3 .
O76 H76 O63 0.84 2.02 2.853(12) 172.5 .

loop_
_geom_torsion_atom_site_label_1
_geom_torsion_atom_site_label_2
_geom_torsion_atom_site_label_3
_geom_torsion_atom_site_label_4
_geom_torsion
_geom_torsion_publ_flag
C9 C1 C2 C3 11.5(8) yes
C1 C2 C3 O1 -163.6(7) yes
C1 C2 C3 C4 14.7(8) yes
O1 C3 C4 C5 14.7(10) yes
C2 C3 C4 C5 -163.6(5) yes
O1 C3 C4 C9 143.5(7) yes
C2 C3 C4 C9 -34.8(7) yes
C3 C4 C5 C15 -56.0(7) yes
C9 C4 C5 C15 -176.6(5) yes
C3 C4 C5 C14 -174.5(5) yes
C9 C4 C5 C14 64.9(6) yes
C3 C4 C5 C6 63.4(6) yes
C9 C4 C5 C6 -57.2(6) yes
C15 C5 C6 C7 174.2(5) yes
C4 C5 C6 C7 55.7(6) yes
C14 C5 C6 C7 -62.7(7) yes
C15 C5 C6 C16 -57.3(7) yes
C4 C5 C6 C16 -175.7(6) yes
C14 C5 C6 C16 65.9(7) yes
C16 C6 C7 C8 171.2(6) yes
C5 C6 C7 C8 -57.7(7) yes
C6 C7 C8 C9 55.8(7) yes
C7 C8 C9 C10 77.0(7) yes
C7 C8 C9 C4 -50.3(7) yes
C7 C8 C9 C1 -159.2(6) yes
C3 C4 C9 C8 -74.7(6) yes
C5 C4 C9 C8 53.4(7) yes
C3 C4 C9 C10 159.4(5) yes
C5 C4 C9 C10 -72.5(7) yes
C3 C4 C9 C1 39.7(6) yes
C5 C4 C9 C1 167.8(5) yes
C2 C1 C9 C8 79.7(7) yes
C2 C1 C9 C10 -155.2(6) yes
C2 C1 C9 C4 -32.3(7) yes
C8 C9 C10 C17 67.3(6) yes
C4 C9 C10 C17 -170.3(5) yes
C1 C9 C10 C17 -55.8(7) yes
C8 C9 C10 C11 -166.6(5) yes
C4 C9 C10 C11 -44.2(7) yes
C1 C9 C10 C11 70.4(6) yes
C17 C10 C11 O2 -5.4(7) yes
C9 C10 C11 O2 -130.1(5) yes
C17 C10 C11 C12 -128.4(6) yes
C9 C10 C11 C12 106.8(6) yes
O2 C11 C12 C19 -62.0(7) yes
C10 C11 C12 C19 61.3(7) yes
O2 C11 C12 C13 170.6(5) yes
C10 C11 C12 C13 -66.0(7) yes
O2 C11 C12 C18 54.1(7) yes
C10 C11 C12 C18 177.5(5) yes
C19 C12 C13 C14 -61.8(7) yes
C18 C12 C13 C14 -179.4(6) yes
C11 C12 C13 C14 63.1(7) yes
C12 C13 C14 O3 134.5(5) yes
C12 C13 C14 C5 -108.2(6) yes
C15 C5 C14 O3 48.8(6) yes
C4 C5 C14 O3 167.3(5) yes
C6 C5 C14 O3 -75.1(6) yes
C15 C5 C14 C13 -68.9(6) yes
C4 C5 C14 C13 49.6(6) yes
C6 C5 C14 C13 167.2(5) yes
C13 C12 C19 C20 -26.8(10) yes
C18 C12 C19 C20 90.1(9) yes
C11 C12 C19 C20 -153.5(7) yes
O6 C23 C24 C25 -172.0(7) yes
C28 C23 C24 C25 -54.1(9) yes
C23 C24 C25 C26 54.3(9) yes
C24 C25 C26 N2 179.2(5) yes
C24 C25 C26 C27 -58.0(8) yes
N2 C26 C27 C28 -179.3(6) yes
C25 C26 C27 C28 57.7(8) yes
O6 C23 C28 C27 171.8(5) yes
C24 C23 C28 C27 55.8(8) yes
C26 C27 C28 C23 -55.9(8) yes
O5 C22 N1 C21 5.6(14) yes
O6 C22 N1 C21 -177.1(7) yes
O4 C21 N1 C22 -6.1(13) yes
O3 C21 N1 C22 176.1(7) yes
O4 C21 O3 C14 4.8(11) yes
N1 C21 O3 C14 -177.4(6) yes
C13 C14 O3 C21 -119.2(6) yes
C5 C14 O3 C21 117.5(6) yes
O5 C22 O6 C23 3.9(13) yes
N1 C22 O6 C23 -173.3(7) yes
C28 C23 O6 C22 94.1(8) yes
C24 C23 O6 C22 -144.9(7) yes
C39 C31 C32 C33 15.0(7) yes
C31 C32 C33 O31 -166.9(6) yes
C31 C32 C33 C34 11.6(7) yes
O31 C33 C34 C39 145.3(7) yes
C32 C33 C34 C39 -33.1(7) yes
O31 C33 C34 C35 15.9(10) yes
C32 C33 C34 C35 -162.5(6) yes
C33 C34 C35 C45 -54.4(7) yes
C39 C34 C35 C45 -175.1(5) yes
C33 C34 C35 C44 -173.3(5) yes
C39 C34 C35 C44 66.0(7) yes
C33 C34 C35 C36 65.2(7) yes
C39 C34 C35 C36 -55.6(7) yes
C45 C35 C36 C37 171.9(6) yes
C44 C35 C36 C37 -65.3(7) yes
C34 C35 C36 C37 53.6(7) yes
C45 C35 C36 C46 -59.5(8) yes
C44 C35 C36 C46 63.2(8) yes
C34 C35 C36 C46 -177.8(6) yes
C46 C36 C37 C38 171.9(6) yes
C35 C36 C37 C38 -56.3(8) yes
C36 C37 C38 C39 55.7(8) yes
C37 C38 C39 C31 -162.4(6) yes
C37 C38 C39 C34 -51.8(7) yes
C37 C38 C39 C40 74.3(7) yes
C32 C31 C39 C38 78.0(6) yes
C32 C31 C39 C34 -35.3(6) yes
C32 C31 C39 C40 -157.3(5) yes
C33 C34 C39 C38 -74.6(6) yes
C35 C34 C39 C38 54.4(7) yes
C33 C34 C39 C31 40.9(6) yes
C35 C34 C39 C31 170.0(5) yes
C33 C34 C39 C40 160.2(5) yes
C35 C34 C39 C40 -70.8(7) yes
C38 C39 C40 C47 65.3(7) yes
C31 C39 C40 C47 -57.9(6) yes
C34 C39 C40 C47 -172.7(5) yes
C38 C39 C40 C41 -168.9(5) yes
C31 C39 C40 C41 68.0(6) yes
C34 C39 C40 C41 -46.8(7) yes
C47 C40 C41 O32 -4.2(7) yes
C39 C40 C41 O32 -128.8(5) yes
C47 C40 C41 C42 -127.4(6) yes
C39 C40 C41 C42 107.9(6) yes
O32 C41 C42 C49 -61.8(6) yes
C40 C41 C42 C49 60.8(7) yes
O32 C41 C42 C48 57.7(7) yes
C40 C41 C42 C48 -179.8(5) yes
O32 C41 C42 C43 173.0(5) yes
C40 C41 C42 C43 -64.5(7) yes
C49 C42 C43 C44 -60.3(7) yes
C48 C42 C43 C44 179.8(5) yes
C41 C42 C43 C44 63.3(7) yes
C42 C43 C44 O33 135.5(5) yes
C42 C43 C44 C35 -107.4(6) yes
C45 C35 C44 O33 45.1(6) yes
C34 C35 C44 O33 163.8(5) yes
C36 C35 C44 O33 -78.6(6) yes
C45 C35 C44 C43 -71.1(6) yes
C34 C35 C44 C43 47.7(7) yes
C36 C35 C44 C43 165.2(5) yes
C48 C42 C49 C50 86.8(9) yes
C41 C42 C49 C50 -155.4(7) yes
C43 C42 C49 C50 -30.2(10) yes
O36 C53 C54 C55 -174.0(6) yes
C58 C53 C54 C55 -55.1(8) yes
C53 C54 C55 C56 54.8(8) yes
C54 C55 C56 N32 178.3(6) yes
C54 C55 C56 C57 -56.9(8) yes
N32 C56 C57 C58 -178.9(6) yes
C55 C56 C57 C58 56.1(8) yes
O36 C53 C58 C57 172.9(5) yes
C54 C53 C58 C57 55.8(8) yes
C56 C57 C58 C53 -55.1(8) yes
O34 C51 N31 C52 -2.8(13) yes
O33 C51 N31 C52 177.4(7) yes
O35 C52 N31 C51 -1.4(13) yes
O36 C52 N31 C51 179.2(7) yes
O34 C51 O33 C44 1.1(11) yes
N31 C51 O33 C44 -179.1(6) yes
C43 C44 O33 C51 -117.9(6) yes
C35 C44 O33 C51 119.4(6) yes
O35 C52 O36 C53 9.2(13) yes
N31 C52 O36 C53 -171.4(6) yes
C58 C53 O36 C52 87.4(8) yes
C54 C53 O36 C52 -150.9(7) yes
O62 C61 C62 C63 -172.0(9) yes
O61 C61 C62 C63 1.7(14) yes
C61 C62 C63 C64 -178.2(8) yes
C62 C63 C64 O64 10.8(12) yes
C62 C63 C64 O63 -168.6(8) yes
